data_4318171
loop_
_publ_author_name
'Shanta Dhar'
'Pattubala A. N. Reddy'
'Munirathinam Nethaji'
'Subramony Mahadevan'
'Manas K. Saha'
'Akhil R. Chakravarty'

_publ_section_title
;
 Effect of Steric Encumbrance of Tris(3-phenylpyrazolyl)borate on the
 Structure and Properties of Ternary Copper(II) Complexes Having N,N-Donor
 Heterocyclic Bases
;
_journal_name_full 'Inorganic Chemistry'
_journal_page_first 3469
_journal_page_last 3476
_journal_paper_doi 10.1021/ic0201396
_journal_volume 41
_journal_year 2002
_chemical_formula_sum 'C38 H34 B Cl3 Cu N8 O5'
_chemical_formula_weight 863.43
_chemical_name_common
;
(2,2'-bipyridyl)(tris(3-phenylpyrazolyl)borate)copper(II)perchlorate
methylene chloride.monohydrate
;
_chemical_name_systematic
;
 ?
;
_space_group_IT_number 14
_symmetry_cell_setting monoclinic
_symmetry_space_group_name_Hall '-P 2yn'
_symmetry_space_group_name_H-M 'P 1 21/n 1'
_atom_sites_solution_hydrogens geom
_atom_sites_solution_primary direct
_atom_sites_solution_secondary difmap
_audit_creation_method SHELXL-97
_cell_angle_alpha 90.00
_cell_angle_beta 94.42(3)
_cell_angle_gamma 90.00
_cell_formula_units_Z 4
_cell_length_a 11.111(7)
_cell_length_b 30.197(5)
_cell_length_c 11.527(3)
_cell_measurement_reflns_used 25
_cell_measurement_temperature 293(2)
_cell_measurement_theta_max 11.22
_cell_measurement_theta_min 6.36
_cell_volume 3856(3)
_computing_cell_refinement 'CAD4 package '
_computing_data_collection 'CAD4 package '
_computing_data_reduction 'XCAD4 (Harms & Wocadlo, 1995)'
_computing_molecular_graphics 'Ortep-3 '
_computing_publication_material 'Wingx publication routines (Farrugia, 1999)'
_computing_structure_refinement 'SHELXL-97 (Sheldrick, 1997)'
_computing_structure_solution 'XCAD4 (Harms & Wocadlo, 1995)'
_diffrn_ambient_temperature 293(2)
_diffrn_measured_fraction_theta_full 0.968
_diffrn_measured_fraction_theta_max 0.968
_diffrn_measurement_device_type 'Enraf Nonius CAD4'
_diffrn_measurement_method 'omega scan'
_diffrn_radiation_monochromator graphite
_diffrn_radiation_source 'fine-focus sealed tube'
_diffrn_radiation_type MoK\a
_diffrn_radiation_wavelength 0.71073
_diffrn_reflns_av_R_equivalents 0.0000
_diffrn_reflns_av_sigmaI/netI 0.0726
_diffrn_reflns_limit_h_max 11
_diffrn_reflns_limit_h_min -11
_diffrn_reflns_limit_k_max 35
_diffrn_reflns_limit_k_min 0
_diffrn_reflns_limit_l_max 13
_diffrn_reflns_limit_l_min 0
_diffrn_reflns_number 6574
_diffrn_reflns_theta_full 24.99
_diffrn_reflns_theta_max 24.99
_diffrn_reflns_theta_min 1.35
_diffrn_standards_decay_% <10%
_diffrn_standards_interval_count 400
_diffrn_standards_interval_time '3600 scans exposure time'
_diffrn_standards_number 3
_exptl_absorpt_coefficient_mu 0.830
_exptl_absorpt_correction_T_max 0.9216
_exptl_absorpt_correction_T_min 0.7065
_exptl_absorpt_correction_type difabs
_exptl_absorpt_process_details difabs
_exptl_crystal_colour green
_exptl_crystal_density_diffrn 1.487
_exptl_crystal_density_method 'not measured'
_exptl_crystal_description rectangular
_exptl_crystal_F_000 1772
_exptl_crystal_size_max 0.45
_exptl_crystal_size_mid 0.20
_exptl_crystal_size_min 0.10
_refine_diff_density_max 0.661
_refine_diff_density_min -0.780
_refine_diff_density_rms 0.081
_refine_ls_extinction_method none
_refine_ls_goodness_of_fit_ref 0.997
_refine_ls_hydrogen_treatment mixed
_refine_ls_matrix_type full
_refine_ls_number_parameters 623
_refine_ls_number_reflns 6574
_refine_ls_number_restraints 0
_refine_ls_restrained_S_all 0.997
_refine_ls_R_factor_all 0.1269
_refine_ls_R_factor_gt 0.0736
_refine_ls_shift/su_max 0.009
_refine_ls_shift/su_mean 0.001
_refine_ls_structure_factor_coef Fsqd
_refine_ls_weighting_details 'calc w=1/[\s^2^(Fo^2^)+(0.1319P)^2^+0.0000P] where P=(Fo^2^+2Fc^2^)/3'
_refine_ls_weighting_scheme calc
_refine_ls_wR_factor_gt 0.1892
_refine_ls_wR_factor_ref 0.2185
_reflns_number_gt 3779
_reflns_number_total 6574
_reflns_threshold_expression >2sigma(I)
_cod_data_source_file ic0201396_1.cif
_cod_data_source_block ic0201396
_cod_depositor_comments
;
The following automatic conversions were performed:

'_symmetry_cell_setting' value 'Monoclinic' changed to 'monoclinic'
according to the built-in table from CIF Core dictionary named
'cif_core.dic' version 2.4.1 from 2010-06-29.

Automatic conversion script
Id: cif_fix_values 1646 2011-03-28 12:23:43Z adriana 
;
_cod_database_code 4318171

loop_
_symmetry_equiv_pos_as_xyz
'x, y, z'
'-x+1/2, y+1/2, -z+1/2'
'-x, -y, -z'
'x-1/2, -y-1/2, z-1/2'

loop_
_atom_site_label
_atom_site_type_symbol
_atom_site_fract_x
_atom_site_fract_y
_atom_site_fract_z
_atom_site_U_iso_or_equiv
_atom_site_adp_type
_atom_site_occupancy
_atom_site_symmetry_multiplicity
_atom_site_calc_flag
_atom_site_refinement_flags
_atom_site_disorder_assembly
_atom_site_disorder_group
Cu1 Cu 0.22556(7) 0.09085(2) 0.43977(6) 0.0457(3) Uani 1 1 d . . .
Cl1 Cl 0.69564(19) 0.13382(6) 0.89512(17) 0.0724(5) Uani 1 1 d . . .
Cl21 Cl 0.1979(5) 0.14658(19) 0.0380(5) 0.0923(16) Uiso 0.50 1 d P . .
Cl22 Cl 0.2130(9) 0.1585(3) 0.0745(8) 0.077(3) Uiso 0.25 1 d P . .
Cl23 Cl 0.3047(15) 0.2127(6) 0.0852(15) 0.157(5) Uiso 0.25 1 d P . .
Cl31 Cl 0.2717(7) 0.1861(3) -0.1601(6) 0.123(2) Uiso 0.50 1 d P . .
Cl32 Cl 0.3018(7) 0.1997(3) -0.1317(7) 0.125(2) Uiso 0.50 1 d P . .
O1 O 0.7983(7) 0.1596(3) 0.9065(8) 0.146(3) Uani 1 1 d . . .
O2 O 0.6560(10) 0.1313(3) 0.7773(7) 0.165(4) Uani 1 1 d . . .
O3 O 0.6047(8) 0.1520(3) 0.9527(9) 0.168(4) Uani 1 1 d . . .
O4 O 0.7261(7) 0.0907(2) 0.9254(7) 0.137(3) Uani 1 1 d . . .
OW1 O 0.3050(14) 0.2857(5) 0.1899(12) 0.266(7) Uani 1 1 d . . .
N11 N 0.1628(5) 0.04760(16) 0.2057(4) 0.0514(13) Uani 1 1 d . . .
N12 N 0.1058(5) 0.07338(17) 0.2830(4) 0.0498(12) Uani 1 1 d . . .
N21 N 0.3057(5) 0.00788(16) 0.3518(4) 0.0506(13) Uani 1 1 d . . .
N22 N 0.2974(5) 0.02967(15) 0.4555(4) 0.0455(12) Uani 1 1 d . . .
N31 N 0.3743(5) 0.07499(16) 0.2502(4) 0.0496(12) Uani 1 1 d . . .
N32 N 0.3622(5) 0.10423(16) 0.3397(4) 0.0493(12) Uani 1 1 d . . .
N41 N 0.1712(5) 0.15380(16) 0.4597(4) 0.0522(13) Uani 1 1 d . . .
N42 N 0.1171(5) 0.08319(15) 0.5699(4) 0.0485(12) Uani 1 1 d . . .
C1 C 0.3183(12) 0.1803(5) 0.0015(11) 0.151(5) Uani 1 1 d . . .
C11 C 0.0929(7) 0.0453(2) 0.1052(6) 0.0645(19) Uani 1 1 d . . .
C12 C -0.0088(7) 0.0692(3) 0.1144(6) 0.067(2) Uani 1 1 d . . .
C13 C 0.0024(6) 0.0870(2) 0.2260(6) 0.0564(16) Uani 1 1 d . . .
C14 C -0.0800(6) 0.1171(2) 0.2832(6) 0.0614(18) Uani 1 1 d . . .
C15 C -0.1189(8) 0.1552(3) 0.2245(10) 0.080(2) Uani 1 1 d . . .
C16 C -0.1873(9) 0.1861(3) 0.2769(11) 0.091(3) Uani 1 1 d . . .
C17 C -0.2194(9) 0.1787(4) 0.3874(12) 0.098(4) Uani 1 1 d . . .
C18 C -0.1860(7) 0.1403(3) 0.4448(9) 0.083(2) Uani 1 1 d . . .
C19 C -0.1170(7) 0.1095(3) 0.3928(7) 0.068(2) Uani 1 1 d . . .
C21 C 0.3407(7) -0.0336(2) 0.3730(6) 0.0580(17) Uani 1 1 d . . .
C22 C 0.3573(7) -0.0393(2) 0.4897(6) 0.061(2) Uani 1 1 d . . .
C23 C 0.3311(6) 0.00078(19) 0.5407(5) 0.0465(14) Uani 1 1 d . . .
C24 C 0.3373(6) 0.0125(2) 0.6636(5) 0.0481(14) Uani 1 1 d . . .
C25 C 0.3737(6) 0.0545(2) 0.7003(6) 0.0570(16) Uani 1 1 d . . .
C26 C 0.3787(9) 0.0663(3) 0.8150(7) 0.087(3) Uani 1 1 d . . .
C27 C 0.3477(9) 0.0344(4) 0.8971(6) 0.092(3) Uani 1 1 d . . .
C28 C 0.3109(8) -0.0068(3) 0.8625(7) 0.076(2) Uani 1 1 d . . .
C29 C 0.3070(7) -0.0181(2) 0.7472(6) 0.0641(18) Uani 1 1 d . . .
C31 C 0.4644(6) 0.0885(3) 0.1890(6) 0.0586(18) Uani 1 1 d . . .
C32 C 0.5125(7) 0.1260(2) 0.2348(6) 0.0588(18) Uani 1 1 d . . .
C33 C 0.4474(6) 0.1354(2) 0.3296(5) 0.0511(15) Uani 1 1 d . . .
C34 C 0.4666(6) 0.1731(2) 0.4124(5) 0.0526(15) Uani 1 1 d . . .
C35 C 0.4759(7) 0.2156(2) 0.3719(8) 0.070(2) Uani 1 1 d . . .
C36 C 0.4951(8) 0.2505(3) 0.4474(10) 0.086(3) Uani 1 1 d . . .
C37 C 0.4986(9) 0.2433(3) 0.5648(10) 0.089(3) Uani 1 1 d . . .
C38 C 0.4920(9) 0.2012(3) 0.6085(8) 0.083(2) Uani 1 1 d . . .
C39 C 0.4739(7) 0.1656(2) 0.5309(6) 0.0642(18) Uani 1 1 d . . .
C41 C 0.1899(7) 0.1881(2) 0.3886(7) 0.0628(18) Uani 1 1 d . . .
C42 C 0.1594(8) 0.2304(3) 0.4147(9) 0.080(2) Uani 1 1 d . . .
C43 C 0.1098(9) 0.2385(3) 0.5163(9) 0.087(3) Uani 1 1 d . . .
H43 H 0.0914 0.2674 0.5368 0.105 Uiso 1 1 calc R . .
C44 C 0.0867(8) 0.2038(3) 0.5891(8) 0.076(2) Uani 1 1 d . . .
C45 C 0.1164(6) 0.1612(2) 0.5578(6) 0.0565(16) Uani 1 1 d . . .
C46 C 0.0844(6) 0.1212(2) 0.6197(5) 0.0525(15) Uani 1 1 d . . .
C47 C 0.0138(8) 0.1209(3) 0.7149(6) 0.078(2) Uani 1 1 d . . .
C48 C -0.0227(9) 0.0805(3) 0.7557(7) 0.093(3) Uani 1 1 d . . .
C49 C 0.0078(7) 0.0407(3) 0.7016(8) 0.081(2) Uani 1 1 d . . .
C50 C 0.0796(6) 0.0444(2) 0.6107(6) 0.0581(17) Uani 1 1 d . . .
B1 B 0.2934(7) 0.0332(2) 0.2352(5) 0.0517(18) Uani 1 1 d . . .
H1 H 0.324(5) 0.0061(19) 0.168(5) 0.055(16) Uiso 1 1 d . . .
H11 H 0.131(5) 0.0246(18) 0.043(5) 0.052(16) Uiso 1 1 d . . .
H12 H -0.064(6) 0.073(2) 0.063(5) 0.049(18) Uiso 1 1 d . . .
H15 H -0.098(7) 0.162(2) 0.162(6) 0.06(2) Uiso 1 1 d . . .
H16 H -0.216(7) 0.205(3) 0.212(7) 0.09(3) Uiso 1 1 d . . .
H17 H -0.261(8) 0.194(3) 0.411(7) 0.08(3) Uiso 1 1 d . . .
H18 H -0.219(8) 0.132(3) 0.525(8) 0.10(3) Uiso 1 1 d . . .
H19 H -0.098(5) 0.0868(16) 0.428(4) 0.022(14) Uiso 1 1 d . . .
H21 H 0.473(5) 0.0760(18) 0.136(5) 0.038(17) Uiso 1 1 d . . .
H22 H 0.575(5) 0.1429(18) 0.209(5) 0.046(16) Uiso 1 1 d . . .
H25 H 0.472(6) 0.215(2) 0.288(6) 0.060(19) Uiso 1 1 d . . .
H26 H 0.492(8) 0.284(3) 0.421(7) 0.12(3) Uiso 1 1 d . . .
H27 H 0.499(8) 0.271(3) 0.621(8) 0.11(3) Uiso 1 1 d . . .
H28 H 0.481(8) 0.195(3) 0.680(8) 0.10(3) Uiso 1 1 d . . .
H29 H 0.473(6) 0.137(2) 0.573(5) 0.058(18) Uiso 1 1 d . . .
H31 H 0.342(6) -0.057(2) 0.312(6) 0.08(2) Uiso 1 1 d . . .
H32 H 0.370(5) -0.0552(17) 0.527(4) 0.020(15) Uiso 1 1 d . . .
H35 H 0.392(6) 0.0785(19) 0.633(5) 0.054(17) Uiso 1 1 d . . .
H36 H 0.403(7) 0.097(2) 0.850(6) 0.08(2) Uiso 1 1 d . . .
H37 H 0.336(7) 0.042(3) 0.966(7) 0.10(3) Uiso 1 1 d . . .
H38 H 0.296(6) -0.027(2) 0.913(5) 0.050(17) Uiso 1 1 d . . .
H39 H 0.255(6) -0.044(2) 0.722(6) 0.07(2) Uiso 1 1 d . . .
H41 H 0.233(5) 0.1811(19) 0.310(5) 0.051(16) Uiso 1 1 d . . .
H42 H 0.175(6) 0.254(2) 0.365(5) 0.052(17) Uiso 1 1 d . . .
H44 H 0.046(7) 0.205(2) 0.658(6) 0.08(2) Uiso 1 1 d . . .
H47 H -0.011(6) 0.147(2) 0.755(5) 0.063(19) Uiso 1 1 d . . .
H48 H -0.065(9) 0.083(3) 0.821(8) 0.12(3) Uiso 1 1 d . . .
H49 H -0.018(6) 0.006(2) 0.725(5) 0.068(19) Uiso 1 1 d . . .
H50 H 0.106(5) 0.0159(19) 0.574(5) 0.046(15) Uiso 1 1 d . . .

loop_
_atom_site_aniso_label
_atom_site_aniso_U_11
_atom_site_aniso_U_22
_atom_site_aniso_U_33
_atom_site_aniso_U_23
_atom_site_aniso_U_13
_atom_site_aniso_U_12
Cu1 0.0480(5) 0.0438(4) 0.0466(4) -0.0002(3) 0.0113(3) 0.0025(4)
Cl1 0.0718(14) 0.0647(11) 0.0804(12) -0.0069(9) 0.0046(10) 0.0027(10)
O1 0.103(6) 0.151(7) 0.185(8) -0.033(6) 0.027(5) -0.052(5)
O2 0.227(10) 0.146(7) 0.113(6) 0.015(5) -0.046(6) 0.009(7)
O3 0.150(7) 0.144(7) 0.224(9) -0.067(6) 0.103(7) 0.007(6)
O4 0.140(7) 0.086(4) 0.185(8) 0.041(5) 0.012(6) 0.004(5)
OW1 0.250(16) 0.310(17) 0.239(14) 0.061(12) 0.027(12) 0.014(13)
N11 0.054(4) 0.053(3) 0.047(3) 0.001(2) 0.004(2) -0.005(3)
N12 0.045(3) 0.056(3) 0.049(3) 0.005(2) 0.005(2) -0.001(3)
N21 0.058(4) 0.049(3) 0.045(3) -0.001(2) 0.011(2) 0.007(3)
N22 0.051(3) 0.042(3) 0.044(2) -0.002(2) 0.011(2) 0.007(2)
N31 0.052(3) 0.048(3) 0.050(3) -0.004(2) 0.013(2) -0.005(2)
N32 0.043(3) 0.051(3) 0.056(3) -0.006(2) 0.016(2) 0.002(2)
N41 0.046(3) 0.047(3) 0.065(3) -0.005(2) 0.012(3) 0.000(2)
N42 0.045(3) 0.047(3) 0.055(3) 0.005(2) 0.012(2) 0.006(2)
C1 0.138(11) 0.202(14) 0.112(9) 0.021(9) 0.008(8) -0.008(10)
C11 0.070(5) 0.074(5) 0.050(4) -0.006(3) 0.005(3) -0.009(4)
C12 0.048(5) 0.100(6) 0.052(4) 0.001(4) -0.008(3) -0.013(4)
C13 0.046(4) 0.057(4) 0.066(4) 0.012(3) 0.005(3) -0.006(3)
C14 0.039(4) 0.063(4) 0.080(5) 0.003(3) -0.014(3) -0.004(3)
C15 0.053(5) 0.075(6) 0.113(8) 0.015(5) 0.006(5) -0.004(4)
C16 0.071(7) 0.070(5) 0.132(9) 0.011(6) -0.002(6) 0.007(5)
C17 0.055(6) 0.085(7) 0.153(11) -0.039(7) 0.000(6) 0.013(5)
C18 0.048(5) 0.090(6) 0.112(7) -0.027(5) 0.005(5) 0.005(5)
C19 0.055(5) 0.082(5) 0.066(5) 0.001(4) 0.004(4) -0.002(4)
C21 0.057(5) 0.050(4) 0.069(4) -0.009(3) 0.012(3) 0.007(3)
C22 0.074(6) 0.054(4) 0.057(4) 0.012(3) 0.013(4) 0.015(4)
C23 0.047(4) 0.046(3) 0.048(3) 0.002(2) 0.010(3) 0.006(3)
C24 0.040(4) 0.056(4) 0.049(3) 0.007(3) 0.006(3) 0.003(3)
C25 0.057(5) 0.061(4) 0.053(4) 0.003(3) 0.010(3) -0.003(3)
C26 0.096(7) 0.100(6) 0.066(5) -0.020(4) 0.004(4) -0.030(6)
C27 0.098(7) 0.143(9) 0.035(4) -0.001(5) 0.002(4) -0.014(6)
C28 0.073(6) 0.101(6) 0.056(4) 0.022(4) 0.010(4) -0.003(5)
C29 0.068(5) 0.066(4) 0.057(4) 0.009(3) -0.003(3) -0.007(4)
C31 0.052(4) 0.078(5) 0.047(4) -0.006(4) 0.015(3) 0.005(4)
C32 0.051(5) 0.060(4) 0.067(4) 0.005(3) 0.023(3) -0.007(4)
C33 0.045(4) 0.060(4) 0.049(3) 0.004(3) 0.007(3) -0.001(3)
C34 0.042(4) 0.050(3) 0.066(4) -0.002(3) 0.009(3) 0.002(3)
C35 0.067(5) 0.053(4) 0.089(6) 0.005(4) 0.004(4) -0.007(4)
C36 0.078(6) 0.050(4) 0.133(8) 0.003(5) 0.017(6) -0.008(4)
C37 0.088(7) 0.059(5) 0.120(8) -0.020(5) 0.013(6) 0.004(5)
C38 0.090(7) 0.084(6) 0.076(5) -0.011(5) 0.014(5) -0.006(5)
C39 0.060(5) 0.057(4) 0.077(5) 0.000(3) 0.009(4) -0.011(4)
C41 0.051(5) 0.061(4) 0.076(4) 0.009(3) 0.010(4) 0.004(4)
C42 0.069(6) 0.055(4) 0.118(7) 0.026(5) 0.017(5) 0.010(4)
C43 0.086(7) 0.054(4) 0.124(7) -0.002(4) 0.016(6) 0.015(4)
C44 0.082(6) 0.061(5) 0.087(5) -0.014(4) 0.019(5) 0.007(4)
C45 0.047(4) 0.054(4) 0.069(4) -0.007(3) 0.007(3) 0.002(3)
C46 0.051(4) 0.056(4) 0.052(3) 0.004(3) 0.008(3) 0.009(3)
C47 0.075(6) 0.102(6) 0.062(4) -0.004(4) 0.033(4) 0.018(5)
C48 0.087(7) 0.126(8) 0.071(5) 0.028(5) 0.044(5) 0.024(6)
C49 0.063(6) 0.082(6) 0.102(6) 0.027(5) 0.028(5) 0.008(4)
C50 0.043(4) 0.063(4) 0.070(4) 0.011(3) 0.013(3) 0.003(3)
B1 0.060(5) 0.059(4) 0.036(3) 0.007(3) 0.007(3) 0.003(4)

loop_
_atom_type_symbol
_atom_type_description
_atom_type_scat_dispersion_real
_atom_type_scat_dispersion_imag
_atom_type_scat_source
C C 0.0033 0.0016 'International Tables Vol C Tables 4.2.6.8 and 6.1.1.4'
H H 0.0000 0.0000 'International Tables Vol C Tables 4.2.6.8 and 6.1.1.4'
B B 0.0013 0.0007 'International Tables Vol C Tables 4.2.6.8 and 6.1.1.4'
Cl Cl 0.1484 0.1585 'International Tables Vol C Tables 4.2.6.8 and 6.1.1.4'
Cu Cu 0.3201 1.2651 'International Tables Vol C Tables 4.2.6.8 and 6.1.1.4'
N N 0.0061 0.0033 'International Tables Vol C Tables 4.2.6.8 and 6.1.1.4'
O O 0.0106 0.0060 'International Tables Vol C Tables 4.2.6.8 and 6.1.1.4'

loop_
_geom_angle_atom_site_label_1
_geom_angle_atom_site_label_2
_geom_angle_atom_site_label_3
_geom_angle
_geom_angle_site_symmetry_1
_geom_angle_site_symmetry_3
_geom_angle_publ_flag
N42 Cu1 N41 79.7(2) . . ?
N42 Cu1 N22 94.82(18) . . ?
N41 Cu1 N22 167.3(2) . . ?
N42 Cu1 N32 166.3(2) . . ?
N41 Cu1 N32 97.0(2) . . ?
N22 Cu1 N32 85.66(19) . . ?
N42 Cu1 N12 102.9(2) . . ?
N41 Cu1 N12 98.7(2) . . ?
N22 Cu1 N12 93.66(19) . . ?
N32 Cu1 N12 90.7(2) . . ?
O3 Cl1 O1 111.4(5) . . ?
O3 Cl1 O4 115.5(5) . . ?
O1 Cl1 O4 108.9(5) . . ?
O3 Cl1 O2 107.7(7) . . ?
O1 Cl1 O2 108.6(6) . . ?
O4 Cl1 O2 104.3(5) . . ?
Cl22 Cl21 C1 68.0(14) . . ?
Cl22 Cl21 Cl23 35.2(13) . . ?
C1 Cl21 Cl23 35.7(6) . . ?
Cl21 Cl22 C1 93.2(15) . . ?
Cl21 Cl22 Cl23 135.1(16) . . ?
C1 Cl22 Cl23 45.0(7) . . ?
C1 Cl23 Cl22 56.2(9) . . ?
C1 Cl23 Cl21 47.6(8) . . ?
Cl22 Cl23 Cl21 9.8(3) . . ?
Cl32 Cl31 C1 56.0(12) . . ?
Cl31 Cl32 C1 106.1(14) . . ?
C11 N11 N12 108.9(6) . . ?
C11 N11 B1 130.7(6) . . ?
N12 N11 B1 119.6(5) . . ?
C13 N12 N11 106.0(5) . . ?
C13 N12 Cu1 139.5(4) . . ?
N11 N12 Cu1 112.6(4) . . ?
C21 N21 N22 109.3(5) . . ?
C21 N21 B1 129.2(5) . . ?
N22 N21 B1 120.9(5) . . ?
C23 N22 N21 106.9(4) . . ?
C23 N22 Cu1 138.3(4) . . ?
N21 N22 Cu1 114.4(3) . . ?
C31 N31 N32 108.8(5) . . ?
C31 N31 B1 130.0(6) . . ?
N32 N31 B1 121.2(5) . . ?
C33 N32 N31 106.0(5) . . ?
C33 N32 Cu1 139.0(4) . . ?
N31 N32 Cu1 115.0(4) . . ?
C45 N41 C41 119.0(6) . . ?
C45 N41 Cu1 114.3(4) . . ?
C41 N41 Cu1 126.6(4) . . ?
C50 N42 C46 119.6(5) . . ?
C50 N42 Cu1 125.7(4) . . ?
C46 N42 Cu1 114.7(4) . . ?
Cl23 C1 Cl22 78.8(10) . . ?
Cl23 C1 Cl32 112.9(13) . . ?
Cl22 C1 Cl32 126.4(10) . . ?
Cl23 C1 Cl21 96.7(10) . . ?
Cl22 C1 Cl21 18.8(4) . . ?
Cl32 C1 Cl21 113.5(8) . . ?
Cl23 C1 Cl31 125.5(13) . . ?
Cl22 C1 Cl31 112.9(9) . . ?
Cl32 C1 Cl31 17.9(4) . . ?
Cl21 C1 Cl31 97.6(7) . . ?
N11 C11 C12 109.5(6) . . ?
C11 C12 C13 105.3(7) . . ?
N12 C13 C12 110.3(6) . . ?
N12 C13 C14 120.3(6) . . ?
C12 C13 C14 129.4(7) . . ?
C19 C14 C15 118.8(8) . . ?
C19 C14 C13 123.0(7) . . ?
C15 C14 C13 118.2(7) . . ?
C16 C15 C14 120.8(10) . . ?
C17 C16 C15 119.6(10) . . ?
C16 C17 C18 120.4(10) . . ?
C17 C18 C19 120.1(11) . . ?
C18 C19 C14 120.2(9) . . ?
N21 C21 C22 108.6(6) . . ?
C21 C22 C23 107.0(6) . . ?
N22 C23 C22 108.2(5) . . ?
N22 C23 C24 122.8(5) . . ?
C22 C23 C24 129.0(6) . . ?
C25 C24 C29 118.4(6) . . ?
C25 C24 C23 120.7(5) . . ?
C29 C24 C23 121.0(6) . . ?
C26 C25 C24 121.5(7) . . ?
C25 C26 C27 118.6(8) . . ?
C28 C27 C26 120.7(7) . . ?
C27 C28 C29 119.9(7) . . ?
C28 C29 C24 121.0(7) . . ?
N31 C31 C32 110.1(6) . . ?
C31 C32 C33 105.6(6) . . ?
N32 C33 C32 109.7(6) . . ?
N32 C33 C34 123.1(5) . . ?
C32 C33 C34 127.2(6) . . ?
C35 C34 C39 119.4(7) . . ?
C35 C34 C33 120.4(6) . . ?
C39 C34 C33 120.1(6) . . ?
C34 C35 C36 121.0(8) . . ?
C37 C36 C35 119.7(8) . . ?
C36 C37 C38 120.9(8) . . ?
C37 C38 C39 119.0(9) . . ?
C34 C39 C38 119.9(7) . . ?
N41 C41 C42 122.3(7) . . ?
C43 C42 C41 119.1(7) . . ?
C42 C43 C44 119.6(7) . . ?
C43 C44 C45 119.3(8) . . ?
N41 C45 C44 120.4(7) . . ?
N41 C45 C46 114.7(5) . . ?
C44 C45 C46 124.7(7) . . ?
N42 C46 C47 121.0(7) . . ?
N42 C46 C45 114.3(5) . . ?
C47 C46 C45 124.2(6) . . ?
C48 C47 C46 118.2(8) . . ?
C47 C48 C49 121.1(7) . . ?
C50 C49 C48 116.4(8) . . ?
N42 C50 C49 123.7(7) . . ?
N11 B1 N21 110.7(5) . . ?
N11 B1 N31 109.0(5) . . ?
N21 B1 N31 107.1(5) . . ?

loop_
_geom_bond_atom_site_label_1
_geom_bond_atom_site_label_2
_geom_bond_distance
_geom_bond_site_symmetry_2
_geom_bond_publ_flag
Cu1 N42 2.009(5) . ?
Cu1 N41 2.013(5) . ?
Cu1 N22 2.015(5) . ?
Cu1 N32 2.017(5) . ?
Cu1 N12 2.223(5) . ?
Cl1 O3 1.366(7) . ?
Cl1 O1 1.380(7) . ?
Cl1 O4 1.383(6) . ?
Cl1 O2 1.397(8) . ?
Cl21 Cl22 0.569(10) . ?
Cl21 C1 1.758(15) . ?
Cl21 Cl23 2.365(18) . ?
Cl22 C1 1.633(16) . ?
Cl22 Cl23 1.928(19) . ?
Cl23 C1 1.390(19) . ?
Cl31 Cl32 0.609(10) . ?
Cl31 C1 1.902(14) . ?
Cl32 C1 1.641(13) . ?
N11 C11 1.347(8) . ?
N11 N12 1.374(7) . ?
N11 B1 1.528(9) . ?
N12 C13 1.343(8) . ?
N21 C21 1.328(8) . ?
N21 N22 1.374(6) . ?
N21 B1 1.543(8) . ?
N22 C23 1.345(7) . ?
N31 C31 1.332(8) . ?
N31 N32 1.372(6) . ?
N31 B1 1.551(9) . ?
N32 C33 1.347(8) . ?
N41 C45 1.344(8) . ?
N41 C41 1.347(8) . ?
N42 C50 1.340(8) . ?
N42 C46 1.346(7) . ?
C11 C12 1.352(11) . ?
C12 C13 1.391(9) . ?
C13 C14 1.481(10) . ?
C14 C19 1.378(10) . ?
C14 C15 1.387(11) . ?
C15 C16 1.371(13) . ?
C16 C17 1.366(15) . ?
C17 C18 1.372(15) . ?
C18 C19 1.373(11) . ?
C21 C22 1.355(10) . ?
C22 C23 1.387(9) . ?
C23 C24 1.457(8) . ?
C24 C25 1.388(9) . ?
C24 C29 1.396(9) . ?
C25 C26 1.366(9) . ?
C26 C27 1.412(12) . ?
C27 C28 1.361(12) . ?
C28 C29 1.370(10) . ?
C31 C32 1.341(10) . ?
C32 C33 1.386(9) . ?
C33 C34 1.490(8) . ?
C34 C35 1.371(9) . ?
C34 C39 1.381(9) . ?
C35 C36 1.375(11) . ?
C36 C37 1.368(13) . ?
C37 C38 1.371(12) . ?
C38 C39 1.405(10) . ?
C41 C42 1.359(10) . ?
C42 C43 1.354(12) . ?
C43 C44 1.379(11) . ?
C44 C45 1.383(9) . ?
C45 C46 1.461(9) . ?
C46 C47 1.397(9) . ?
C47 C48 1.379(12) . ?
C48 C49 1.407(12) . ?
C49 C50 1.370(9) . ?
